data_2237350
loop_
_publ_author_name
'Sy, Adama'
'Dieng, Moussa'
'Thiam, Ibrahima Elhadj'
'Gaye, Mohamed'
'Retailleau, Pascal'

_publ_section_title
;
 Dichlorido{<i>N</i>'-[phenyl(pyridin-2-yl-\k<i>N</i>)methylidene]isonicotinohydrazide-\k^2^<i>N</i>',<i>O</i>}zinc
;
_journal_coeditor_code KQ2001
_journal_issue 2
_journal_name_full 'Acta Crystallographica Section E'
_journal_page_first m108
_journal_paper_doi 10.1107/S1600536813001281
_journal_volume 69
_journal_year 2013
_chemical_formula_iupac '[Zn Cl2 (C18 H14 N4 O)]'
_chemical_formula_moiety 'C18 H14 Cl2 N4 O1 Zn1'
_chemical_formula_sum 'C18 H14 Cl2 N4 O Zn'
_chemical_formula_weight 438.6
_chemical_name_systematic
;
Dichlorido{<i>N</i>'-[phenyl(pyridin-2-yl-
\k<i>N</i>)methylidene]isonicotinohydrazide-\k^2^<i>N</i>',<i>O</i>}zinc
;
_space_group_IT_number 2
_symmetry_cell_setting triclinic
_symmetry_space_group_name_Hall '-P 1'
_symmetry_space_group_name_H-M 'P -1'
_atom_sites_solution_hydrogens difmap
_atom_sites_solution_primary direct
_atom_sites_solution_secondary difmap
_audit_creation_method SHELXL-97
_cell_angle_alpha 91.130(5)
_cell_angle_beta 104.708(4)
_cell_angle_gamma 109.798(4)
_cell_formula_units_Z 4
_cell_length_a 11.517(3)
_cell_length_b 13.248(2)
_cell_length_c 13.4590(10)
_cell_measurement_reflns_used 5145
_cell_measurement_temperature 293(2)
_cell_measurement_theta_max 24.713
_cell_measurement_theta_min 0.407
_cell_volume 1856.2(6)
_computing_cell_refinement '<i>CrystalClear-SM Expert</i> (Rigaku, 2009)'
_computing_data_collection '<i>CrystalClear-SM Expert</i> (Rigaku, 2009)'
_computing_data_reduction '<i>CrystalClear-SM Expert</i> (Rigaku, 2009)'
_computing_molecular_graphics 'PLATON (Spek, 2009)'
_computing_publication_material 'SHELXL97 (Sheldrick, 2008)'
_computing_structure_refinement 'SHELXL97 (Sheldrick, 2008) and <i>CRYSTALBUILDER</i> (Welter, 2006)'
_computing_structure_solution 'SHELXS97 (Sheldrick, 2008)'
_diffrn_ambient_temperature 293(2)
_diffrn_detector_area_resol_mean 9
_diffrn_measured_fraction_theta_full 0.990
_diffrn_measured_fraction_theta_max 0.990
_diffrn_measurement_device_type 'Nonius KappaCCD'
_diffrn_measurement_method 'phi and omega scans'
_diffrn_radiation_monochromator graphite
_diffrn_radiation_type MoK\a
_diffrn_radiation_wavelength 0.71070
_diffrn_reflns_av_R_equivalents 0.0404
_diffrn_reflns_av_sigmaI/netI 0.0799
_diffrn_reflns_limit_h_max 13
_diffrn_reflns_limit_h_min -13
_diffrn_reflns_limit_k_max 15
_diffrn_reflns_limit_k_min -15
_diffrn_reflns_limit_l_max 16
_diffrn_reflns_limit_l_min -16
_diffrn_reflns_number 15524
_diffrn_reflns_theta_full 25.27
_diffrn_reflns_theta_max 25.27
_diffrn_reflns_theta_min 1.57
_diffrn_standards_number 0
_exptl_absorpt_coefficient_mu 1.625
_exptl_absorpt_correction_T_max 0.745
_exptl_absorpt_correction_T_min 0.379
_exptl_absorpt_correction_type multi-scan
_exptl_absorpt_process_details '(ABSCOR; Rigaku, 2009)'
_exptl_crystal_colour yellow
_exptl_crystal_density_diffrn 1.569
_exptl_crystal_density_method 'not measured'
_exptl_crystal_description prism
_exptl_crystal_F_000 888
_exptl_crystal_size_max 0.45
_exptl_crystal_size_mid 0.22
_exptl_crystal_size_min 0.18
_refine_diff_density_max 0.323
_refine_diff_density_min -0.415
_refine_ls_extinction_coef 0.0013(3)
_refine_ls_extinction_expression Fc^*^=kFc[1+0.001xFc^2^\l^3^/sin(2\q)]^-1/4^
_refine_ls_extinction_method 'SHELXL97 (Sheldrick, 2008)'
_refine_ls_goodness_of_fit_ref 0.972
_refine_ls_hydrogen_treatment mixed
_refine_ls_matrix_type full
_refine_ls_number_parameters 476
_refine_ls_number_reflns 6668
_refine_ls_number_restraints 1
_refine_ls_restrained_S_all 0.972
_refine_ls_R_factor_all 0.0928
_refine_ls_R_factor_gt 0.0424
_refine_ls_shift/su_max 0.001
_refine_ls_shift/su_mean 0.000
_refine_ls_structure_factor_coef Fsqd
_refine_ls_weighting_details 'calc w=1/[\s^2^(Fo^2^)+(0.0372P)^2^+0.0000P] where P=(Fo^2^+2Fc^2^)/3'
_refine_ls_weighting_scheme calc
_refine_ls_wR_factor_gt 0.0856
_refine_ls_wR_factor_ref 0.1018
_reflns_number_gt 4122
_reflns_number_total 6674
_reflns_threshold_expression >2sigma(I)
_cod_data_source_file kq2001.cif
_cod_data_source_block I
_cod_original_formula_sum 'C18 H14 Cl2 N4 O1 Zn1'
_cod_database_code 2237350
_cod_database_fobs_code 2237350

loop_
_symmetry_equiv_pos_as_xyz
'x, y, z'
'-x, -y, -z'

loop_
_atom_site_type_symbol
_atom_site_label
_atom_site_fract_x
_atom_site_fract_y
_atom_site_fract_z
_atom_site_U_iso_or_equiv
_atom_site_adp_type
_atom_site_calc_flag
_atom_site_refinement_flags
_atom_site_occupancy
_atom_site_symmetry_multiplicity
Zn Zn1 0.17339(4) 0.03172(4) 0.30977(3) 0.04231(15) Uani d . 1 1
Cl Cl1 0.13436(11) -0.14621(9) 0.29370(9) 0.0661(3) Uani d . 1 1
Cl Cl2 0.00008(9) 0.07571(9) 0.31555(8) 0.0552(3) Uani d . 1 1
O O1 0.1627(3) 0.0699(3) 0.15571(19) 0.0685(10) Uani d . 1 1
N N1 0.3803(3) 0.1689(3) 0.2234(2) 0.0429(8) Uani d . 1 1
N N2 0.3573(3) 0.1346(2) 0.3148(2) 0.0404(8) Uani d . 1 1
N N3 0.2819(3) 0.0655(2) 0.4742(2) 0.0393(8) Uani d . 1 1
N N4 0.2859(3) 0.2290(3) -0.1453(2) 0.0488(9) Uani d . 1 1
H H4N 0.288(3) 0.247(3) -0.215(3) 0.059 Uiso d . 1 1
C C1 0.2704(4) 0.1297(3) 0.1489(3) 0.0416(10) Uani d . 1 1
C C2 0.4498(3) 0.1642(3) 0.4008(3) 0.0369(9) Uani d . 1 1
C C3 0.4088(3) 0.1201(3) 0.4924(2) 0.0356(9) Uani d . 1 1
C C4 0.4913(4) 0.1357(3) 0.5905(3) 0.0479(11) Uani d . 1 1
H H4 0.5785 0.1750 0.6026 0.058 Uiso calc R 1 1
C C5 0.4432(4) 0.0924(3) 0.6705(3) 0.0540(12) Uani d . 1 1
H H5 0.4982 0.1001 0.7364 0.065 Uiso calc R 1 1
C C6 0.3148(4) 0.0384(3) 0.6523(3) 0.0548(12) Uani d . 1 1
H H6 0.2805 0.0101 0.7056 0.066 Uiso calc R 1 1
C C7 0.2368(4) 0.0265(3) 0.5531(3) 0.0482(11) Uani d . 1 1
H H7 0.1490 -0.0103 0.5406 0.058 Uiso calc R 1 1
C C8 0.2787(3) 0.1648(3) 0.0446(2) 0.0378(9) Uani d . 1 1
C C9 0.1685(4) 0.1343(3) -0.0369(3) 0.0510(11) Uani d . 1 1
H H9 0.0903 0.0911 -0.0278 0.061 Uiso calc R 1 1
C C10 0.1756(4) 0.1681(3) -0.1311(3) 0.0529(12) Uani d . 1 1
H H10 0.1014 0.1479 -0.1861 0.064 Uiso calc R 1 1
C C11 0.3953(4) 0.2585(3) -0.0685(3) 0.0514(11) Uani d . 1 1
H H11 0.4725 0.3001 -0.0805 0.062 Uiso calc R 1 1
C C12 0.3932(4) 0.2275(3) 0.0277(3) 0.0437(10) Uani d . 1 1
H H12 0.4688 0.2485 0.0814 0.052 Uiso calc R 1 1
C C13 0.5813(3) 0.2388(3) 0.4099(2) 0.0361(9) Uani d . 1 1
C C14 0.6004(4) 0.3387(3) 0.3735(3) 0.0447(10) Uani d . 1 1
H H14 0.5298 0.3568 0.3408 0.054 Uiso calc R 1 1
C C15 0.7222(4) 0.4112(4) 0.3850(3) 0.0566(12) Uani d . 1 1
H H15 0.7344 0.4785 0.3614 0.068 Uiso calc R 1 1
C C16 0.8262(4) 0.3831(5) 0.4321(3) 0.0732(16) Uani d . 1 1
H H16 0.9090 0.4312 0.4392 0.088 Uiso calc R 1 1
C C17 0.8084(4) 0.2860(5) 0.4682(4) 0.0765(16) Uani d . 1 1
H H17 0.8793 0.2681 0.5003 0.092 Uiso calc R 1 1
C C18 0.6868(4) 0.2134(4) 0.4579(3) 0.0539(11) Uani d . 1 1
H H18 0.6759 0.1471 0.4834 0.065 Uiso calc R 1 1
Zn Zn2 0.31778(4) 0.47927(4) 0.17144(3) 0.04310(16) Uani d . 1 1
Cl Cl3 0.50465(9) 0.47545(9) 0.15904(7) 0.0536(3) Uani d . 1 1
Cl Cl4 0.32363(11) 0.64860(9) 0.19446(9) 0.0688(4) Uani d . 1 1
O O2 0.3419(2) 0.4448(2) 0.33683(18) 0.0530(8) Uani d . 1 1
N N5 0.1412(3) 0.3230(3) 0.2757(2) 0.0439(8) Uani d D 1 1
H H5N 0.085(3) 0.265(2) 0.283(3) 0.053 Uiso d D 1 1
N N6 0.1446(3) 0.3573(2) 0.1811(2) 0.0414(8) Uani d . 1 1
N N7 0.1966(3) 0.4295(3) 0.0172(2) 0.0460(9) Uani d . 1 1
N N8 0.2668(3) 0.2860(3) 0.6574(2) 0.0478(9) Uani d . 1 1
C C19 0.2514(3) 0.3738(3) 0.3533(3) 0.0406(10) Uani d . 1 1
C C20 0.0454(3) 0.3233(3) 0.1017(3) 0.0375(9) Uani d . 1 1
C C21 0.0725(3) 0.3694(3) 0.0067(2) 0.0365(9) Uani d . 1 1
C C22 -0.0200(4) 0.3560(3) -0.0847(3) 0.0468(11) Uani d . 1 1
H H22 -0.1059 0.3176 -0.0899 0.056 Uiso calc R 1 1
C C23 0.0162(4) 0.4007(4) -0.1695(3) 0.0605(13) Uani d . 1 1
H H23 -0.0451 0.3914 -0.2325 0.073 Uiso calc R 1 1
C C24 0.1421(4) 0.4581(4) -0.1598(3) 0.0611(13) Uani d . 1 1
H H24 0.1685 0.4873 -0.2161 0.073 Uiso calc R 1 1
C C25 0.2298(4) 0.4721(4) -0.0645(3) 0.0581(12) Uani d . 1 1
H H25 0.3156 0.5130 -0.0571 0.070 Uiso calc R 1 1
C C26 0.2530(3) 0.3413(3) 0.4580(2) 0.0360(9) Uani d . 1 1
C C27 0.3693(3) 0.3604(3) 0.5289(3) 0.0395(9) Uani d . 1 1
H H27 0.4454 0.3924 0.5111 0.047 Uiso calc R 1 1
C C28 0.3718(4) 0.3316(3) 0.6264(3) 0.0451(10) Uani d . 1 1
H H28 0.4513 0.3446 0.6736 0.054 Uiso calc R 1 1
C C29 0.1532(4) 0.2681(3) 0.5884(3) 0.0477(11) Uani d . 1 1
H H29 0.0786 0.2362 0.6085 0.057 Uiso calc R 1 1
C C30 0.1422(3) 0.2949(3) 0.4894(3) 0.0433(10) Uani d . 1 1
H H30 0.0617 0.2822 0.4438 0.052 Uiso calc R 1 1
C C31 -0.0845(3) 0.2501(3) 0.1009(3) 0.0396(9) Uani d . 1 1
C C32 -0.1420(4) 0.2719(3) 0.1729(3) 0.0484(11) Uani d . 1 1
H H32 -0.0964 0.3307 0.2233 0.058 Uiso calc R 1 1
C C33 -0.2659(4) 0.2085(4) 0.1718(4) 0.0658(13) Uani d . 1 1
H H33 -0.3040 0.2247 0.2202 0.079 Uiso calc R 1 1
C C34 -0.3308(4) 0.1214(4) 0.0979(4) 0.0699(14) Uani d . 1 1
H H34 -0.4140 0.0778 0.0962 0.084 Uiso calc R 1 1
C C35 -0.2754(4) 0.0976(4) 0.0266(4) 0.0708(14) Uani d . 1 1
H H35 -0.3213 0.0381 -0.0231 0.085 Uiso calc R 1 1
C C36 -0.1524(4) 0.1606(3) 0.0274(3) 0.0572(12) Uani d . 1 1
H H36 -0.1150 0.1434 -0.0210 0.069 Uiso calc R 1 1

loop_
_atom_site_aniso_label
_atom_site_aniso_U_11
_atom_site_aniso_U_22
_atom_site_aniso_U_33
_atom_site_aniso_U_12
_atom_site_aniso_U_13
_atom_site_aniso_U_23
Zn1 0.0348(3) 0.0483(3) 0.0352(2) 0.0049(2) 0.00822(19) 0.0085(2)
Cl1 0.0643(7) 0.0521(7) 0.0679(7) 0.0167(6) 0.0003(6) 0.0003(6)
Cl2 0.0417(6) 0.0625(7) 0.0589(6) 0.0144(5) 0.0150(5) 0.0116(5)
O1 0.0372(16) 0.108(3) 0.0367(15) -0.0019(17) 0.0071(12) 0.0231(16)
N1 0.0378(18) 0.055(2) 0.0263(15) 0.0062(16) 0.0066(13) 0.0109(14)
N2 0.0388(18) 0.0483(19) 0.0290(15) 0.0085(15) 0.0098(14) 0.0108(14)
N3 0.0416(19) 0.0428(19) 0.0333(16) 0.0112(15) 0.0146(14) 0.0098(14)
N4 0.055(2) 0.055(2) 0.0299(17) 0.0147(19) 0.0083(16) 0.0119(16)
C1 0.043(2) 0.048(2) 0.0304(19) 0.012(2) 0.0078(18) 0.0131(17)
C2 0.039(2) 0.036(2) 0.0320(19) 0.0091(18) 0.0088(17) 0.0089(16)
C3 0.035(2) 0.036(2) 0.0319(19) 0.0088(18) 0.0090(16) 0.0079(16)
C4 0.041(2) 0.054(3) 0.036(2) 0.005(2) 0.0056(18) 0.0066(19)
C5 0.058(3) 0.067(3) 0.032(2) 0.018(2) 0.0091(19) 0.017(2)
C6 0.064(3) 0.065(3) 0.036(2) 0.020(2) 0.019(2) 0.014(2)
C7 0.045(2) 0.052(3) 0.043(2) 0.008(2) 0.0153(19) 0.016(2)
C8 0.037(2) 0.041(2) 0.0318(19) 0.0103(18) 0.0076(16) 0.0081(17)
C9 0.041(2) 0.064(3) 0.037(2) 0.008(2) 0.0048(18) 0.015(2)
C10 0.052(3) 0.063(3) 0.033(2) 0.015(2) 0.0000(19) 0.010(2)
C11 0.048(2) 0.057(3) 0.040(2) 0.005(2) 0.0127(19) 0.013(2)
C12 0.042(2) 0.053(3) 0.0266(18) 0.010(2) 0.0039(16) 0.0089(18)
C13 0.032(2) 0.044(2) 0.0294(18) 0.0130(18) 0.0059(16) 0.0037(17)
C14 0.041(2) 0.052(3) 0.040(2) 0.014(2) 0.0113(18) 0.0108(19)
C15 0.053(3) 0.054(3) 0.054(2) 0.003(2) 0.021(2) 0.007(2)
C16 0.039(3) 0.091(4) 0.061(3) -0.011(3) 0.011(2) 0.009(3)
C17 0.031(2) 0.127(5) 0.071(3) 0.027(3) 0.012(2) 0.028(3)
C18 0.051(3) 0.070(3) 0.052(2) 0.030(2) 0.019(2) 0.027(2)
Zn2 0.0313(2) 0.0511(3) 0.0382(3) 0.0049(2) 0.00794(19) 0.0067(2)
Cl3 0.0450(6) 0.0684(7) 0.0499(6) 0.0215(5) 0.0158(5) 0.0086(5)
Cl4 0.0511(7) 0.0624(7) 0.0814(8) 0.0248(6) -0.0065(6) -0.0050(6)
O2 0.0337(15) 0.0702(19) 0.0363(14) -0.0019(14) 0.0052(12) 0.0095(13)
N5 0.0336(18) 0.056(2) 0.0309(16) 0.0033(16) 0.0063(14) 0.0119(16)
N6 0.0359(17) 0.053(2) 0.0280(15) 0.0086(16) 0.0051(13) 0.0090(14)
N7 0.0383(18) 0.053(2) 0.0368(17) 0.0035(16) 0.0111(14) 0.0088(15)
N8 0.049(2) 0.054(2) 0.0324(16) 0.0127(17) 0.0038(16) 0.0106(15)
C19 0.031(2) 0.056(3) 0.0318(19) 0.013(2) 0.0073(16) 0.0049(18)
C20 0.031(2) 0.043(2) 0.0341(19) 0.0083(18) 0.0078(16) 0.0036(17)
C21 0.037(2) 0.037(2) 0.0344(19) 0.0115(18) 0.0089(17) 0.0053(17)
C22 0.041(2) 0.057(3) 0.036(2) 0.014(2) 0.0030(18) 0.0120(19)
C23 0.064(3) 0.070(3) 0.038(2) 0.020(3) 0.003(2) 0.010(2)
C24 0.077(3) 0.073(3) 0.034(2) 0.024(3) 0.021(2) 0.022(2)
C25 0.052(3) 0.072(3) 0.045(2) 0.012(2) 0.020(2) 0.013(2)
C26 0.034(2) 0.042(2) 0.0296(18) 0.0112(17) 0.0073(16) 0.0049(16)
C27 0.031(2) 0.048(2) 0.0334(19) 0.0101(18) 0.0045(16) 0.0069(17)
C28 0.041(2) 0.054(3) 0.031(2) 0.015(2) -0.0027(18) -0.0009(18)
C29 0.044(2) 0.061(3) 0.035(2) 0.012(2) 0.0147(18) 0.0110(19)
C30 0.030(2) 0.057(3) 0.036(2) 0.0110(19) 0.0046(17) 0.0082(19)
C31 0.030(2) 0.045(2) 0.037(2) 0.0095(18) 0.0037(17) 0.0095(18)
C32 0.042(2) 0.055(3) 0.042(2) 0.012(2) 0.0095(19) 0.0108(19)
C33 0.042(3) 0.088(4) 0.069(3) 0.019(3) 0.022(2) 0.017(3)
C34 0.035(2) 0.066(3) 0.094(4) 0.002(2) 0.014(3) 0.014(3)
C35 0.048(3) 0.052(3) 0.095(4) 0.005(2) 0.007(3) -0.006(3)
C36 0.041(2) 0.050(3) 0.068(3) 0.010(2) 0.004(2) -0.009(2)

loop_
_atom_type_symbol
_atom_type_description
_atom_type_scat_dispersion_real
_atom_type_scat_dispersion_imag
_atom_type_scat_source
C C 0.0033 0.0016 'International Tables Vol C Tables 4.2.6.8 and 6.1.1.4'
H H 0.0000 0.0000 'International Tables Vol C Tables 4.2.6.8 and 6.1.1.4'
N N 0.0061 0.0033 'International Tables Vol C Tables 4.2.6.8 and 6.1.1.4'
O O 0.0106 0.0060 'International Tables Vol C Tables 4.2.6.8 and 6.1.1.4'
Cl Cl 0.1484 0.1585 'International Tables Vol C Tables 4.2.6.8 and 6.1.1.4'
Zn Zn 0.2839 1.4301 'International Tables Vol C Tables 4.2.6.8 and 6.1.1.4'

loop_
_geom_angle_atom_site_label_1
_geom_angle_atom_site_label_2
_geom_angle_atom_site_label_3
_geom_angle
N2 Zn1 O1 74.86(10)
N2 Zn1 N3 74.29(11)
O1 Zn1 N3 148.50(11)
N2 Zn1 Cl1 117.50(10)
O1 Zn1 Cl1 102.71(10)
N3 Zn1 Cl1 97.02(9)
N2 Zn1 Cl2 128.30(10)
O1 Zn1 Cl2 93.30(9)
N3 Zn1 Cl2 100.75(9)
Cl1 Zn1 Cl2 114.20(5)
C1 O1 Zn1 110.7(2)
C1 N1 N2 108.2(3)
C2 N2 N1 120.4(3)
C2 N2 Zn1 121.7(2)
N1 N2 Zn1 117.9(2)
C7 N3 C3 118.7(3)
C7 N3 Zn1 126.2(2)
C3 N3 Zn1 114.6(2)
C10 N4 C11 121.3(3)
C10 N4 H4N 118(2)
C11 N4 H4N 120(2)
O1 C1 N1 128.2(3)
O1 C1 C8 117.2(3)
N1 C1 C8 114.5(3)
N2 C2 C13 124.3(3)
N2 C2 C3 113.6(3)
C13 C2 C3 122.0(3)
N3 C3 C4 121.0(3)
N3 C3 C2 115.0(3)
C4 C3 C2 124.0(3)
C3 C4 C5 119.4(4)
C3 C4 H4 120.3
C5 C4 H4 120.3
C6 C5 C4 119.6(3)
C6 C5 H5 120.2
C4 C5 H5 120.2
C5 C6 C7 118.5(4)
C5 C6 H6 120.8
C7 C6 H6 120.8
N3 C7 C6 122.9(4)
N3 C7 H7 118.6
C6 C7 H7 118.6
C12 C8 C9 118.6(3)
C12 C8 C1 122.0(3)
C9 C8 C1 119.3(3)
C10 C9 C8 119.4(4)
C10 C9 H9 120.3
C8 C9 H9 120.3
N4 C10 C9 121.0(4)
N4 C10 H10 119.5
C9 C10 H10 119.5
N4 C11 C12 120.0(4)
N4 C11 H11 120.0
C12 C11 H11 120.0
C11 C12 C8 119.7(3)
C11 C12 H12 120.2
C8 C12 H12 120.2
C18 C13 C14 118.8(4)
C18 C13 C2 121.3(4)
C14 C13 C2 119.8(3)
C15 C14 C13 120.8(4)
C15 C14 H14 119.6
C13 C14 H14 119.6
C14 C15 C16 119.2(4)
C14 C15 H15 120.4
C16 C15 H15 120.4
C17 C16 C15 120.4(4)
C17 C16 H16 119.8
C15 C16 H16 119.8
C16 C17 C18 120.7(4)
C16 C17 H17 119.6
C18 C17 H17 119.6
C17 C18 C13 120.1(4)
C17 C18 H18 120.0
C13 C18 H18 120.0
N7 Zn2 N6 73.37(11)
N7 Zn2 Cl3 103.43(10)
N6 Zn2 Cl3 133.30(10)
N7 Zn2 Cl4 100.89(10)
N6 Zn2 Cl4 114.89(10)
Cl3 Zn2 Cl4 111.46(5)
N7 Zn2 O2 144.79(11)
N6 Zn2 O2 71.72(9)
Cl3 Zn2 O2 97.10(8)
Cl4 Zn2 O2 97.70(8)
C19 O2 Zn2 115.5(2)
N6 N5 C19 114.4(3)
N6 N5 H5N 122(3)
C19 N5 H5N 122(3)
C20 N6 N5 121.9(3)
C20 N6 Zn2 120.7(2)
N5 N6 Zn2 117.3(2)
C25 N7 C21 118.9(3)
C25 N7 Zn2 123.1(3)
C21 N7 Zn2 116.5(2)
C28 N8 C29 117.3(3)
O2 C19 N5 121.1(3)
O2 C19 C26 122.0(3)
N5 C19 C26 116.9(3)
N6 C20 C31 126.2(3)
N6 C20 C21 112.5(3)
C31 C20 C21 121.3(3)
N7 C21 C22 121.3(3)
N7 C21 C20 114.8(3)
C22 C21 C20 123.8(3)
C21 C22 C23 119.1(4)
C21 C22 H22 120.4
C23 C22 H22 120.4
C24 C23 C22 119.5(4)
C24 C23 H23 120.3
C22 C23 H23 120.3
C23 C24 C25 118.5(4)
C23 C24 H24 120.7
C25 C24 H24 120.7
N7 C25 C24 122.6(4)
N7 C25 H25 118.7
C24 C25 H25 118.7
C27 C26 C30 118.1(3)
C27 C26 C19 118.6(3)
C30 C26 C19 123.3(3)
C28 C27 C26 119.0(4)
C28 C27 H27 120.5
C26 C27 H27 120.5
N8 C28 C27 123.7(3)
N8 C28 H28 118.2
C27 C28 H28 118.2
N8 C29 C30 122.7(4)
N8 C29 H29 118.6
C30 C29 H29 118.6
C29 C30 C26 119.1(3)
C29 C30 H30 120.4
C26 C30 H30 120.4
C32 C31 C36 118.7(4)
C32 C31 C20 119.8(3)
C36 C31 C20 121.5(4)
C31 C32 C33 121.7(4)
C31 C32 H32 119.1
C33 C32 H32 119.1
C34 C33 C32 118.3(4)
C34 C33 H33 120.8
C32 C33 H33 120.8
C35 C34 C33 121.0(4)
C35 C34 H34 119.5
C33 C34 H34 119.5
C34 C35 C36 120.8(4)
C34 C35 H35 119.6
C36 C35 H35 119.6
C35 C36 C31 119.5(4)
C35 C36 H36 120.2
C31 C36 H36 120.2

loop_
_geom_bond_atom_site_label_1
_geom_bond_atom_site_label_2
_geom_bond_distance
Zn1 N2 2.078(3)
Zn1 O1 2.127(3)
Zn1 N3 2.200(3)
Zn1 Cl1 2.2400(13)
Zn1 Cl2 2.2793(13)
O1 C1 1.252(4)
N1 C1 1.330(4)
N1 N2 1.377(4)
N2 C2 1.304(4)
N3 C7 1.336(4)
N3 C3 1.348(4)
N4 C10 1.318(5)
N4 C11 1.341(5)
N4 H4N 0.98(4)
C1 C8 1.503(5)
C2 C13 1.474(5)
C2 C3 1.490(5)
C3 C4 1.381(4)
C4 C5 1.382(5)
C4 H4 0.9300
C5 C6 1.360(5)
C5 H5 0.9300
C6 C7 1.379(5)
C6 H6 0.9300
C7 H7 0.9300
C8 C12 1.378(5)
C8 C9 1.380(5)
C9 C10 1.366(5)
C9 H9 0.9300
C10 H10 0.9300
C11 C12 1.370(5)
C11 H11 0.9300
C12 H12 0.9300
C13 C18 1.377(5)
C13 C14 1.387(5)
C14 C15 1.373(5)
C14 H14 0.9300
C15 C16 1.379(7)
C15 H15 0.9300
C16 C17 1.352(7)
C16 H16 0.9300
C17 C18 1.374(6)
C17 H17 0.9300
C18 H18 0.9300
Zn2 N7 2.131(3)
Zn2 N6 2.136(3)
Zn2 Cl3 2.2176(13)
Zn2 Cl4 2.2343(13)
Zn2 O2 2.248(2)
O2 C19 1.217(4)
N5 N6 1.367(4)
N5 C19 1.369(4)
N5 H5N 0.849(18)
N6 C20 1.289(4)
N7 C25 1.329(5)
N7 C21 1.348(4)
N8 C28 1.332(5)
N8 C29 1.340(5)
C19 C26 1.479(5)
C20 C31 1.479(5)
C20 C21 1.487(5)
C21 C22 1.370(5)
C22 C23 1.389(5)
C22 H22 0.9300
C23 C24 1.360(6)
C23 H23 0.9300
C24 C25 1.381(5)
C24 H24 0.9300
C25 H25 0.9300
C26 C27 1.372(5)
C26 C30 1.392(5)
C27 C28 1.370(5)
C27 H27 0.9300
C28 H28 0.9300
C29 C30 1.372(5)
C29 H29 0.9300
C30 H30 0.9300
C31 C32 1.379(5)
C31 C36 1.389(5)
C32 C33 1.385(5)
C32 H32 0.9300
C33 C34 1.369(6)
C33 H33 0.9300
C34 C35 1.364(6)
C34 H34 0.9300
C35 C36 1.377(6)
C35 H35 0.9300
C36 H36 0.9300

loop_
_geom_hbond_atom_site_label_D
_geom_hbond_atom_site_label_H
_geom_hbond_atom_site_label_A
_geom_hbond_site_symmetry_A
_geom_hbond_distance_DH
_geom_hbond_distance_HA
_geom_hbond_distance_DA
_geom_hbond_angle_DHA
N5 H5N Cl2 . 0.849(18) 2.46(2) 3.250(3) 156(4)
N4 H4N N8 1_554 0.98(4) 1.78(4) 2.749(4) 170(4)

loop_
_geom_torsion_atom_site_label_1
_geom_torsion_atom_site_label_2
_geom_torsion_atom_site_label_3
_geom_torsion_atom_site_label_4
_geom_torsion
N2 Zn1 O1 C1 2.0(3)
N3 Zn1 O1 C1 14.0(5)
Cl1 Zn1 O1 C1 -113.5(3)
Cl2 Zn1 O1 C1 130.8(3)
C1 N1 N2 C2 -178.5(3)
C1 N1 N2 Zn1 3.3(4)
O1 Zn1 N2 C2 178.9(3)
N3 Zn1 N2 C2 5.3(3)
Cl1 Zn1 N2 C2 -84.5(3)
Cl2 Zn1 N2 C2 96.8(3)
O1 Zn1 N2 N1 -2.9(3)
N3 Zn1 N2 N1 -176.5(3)
Cl1 Zn1 N2 N1 93.7(3)
Cl2 Zn1 N2 N1 -85.0(3)
N2 Zn1 N3 C7 -179.7(4)
O1 Zn1 N3 C7 168.2(3)
Cl1 Zn1 N3 C7 -63.1(3)
Cl2 Zn1 N3 C7 53.3(3)
N2 Zn1 N3 C3 -8.2(3)
O1 Zn1 N3 C3 -20.2(4)
Cl1 Zn1 N3 C3 108.5(3)
Cl2 Zn1 N3 C3 -135.2(3)
Zn1 O1 C1 N1 -0.9(6)
Zn1 O1 C1 C8 -179.5(3)
N2 N1 C1 O1 -1.5(6)
N2 N1 C1 C8 177.2(3)
N1 N2 C2 C13 3.3(6)
Zn1 N2 C2 C13 -178.5(3)
N1 N2 C2 C3 -180.0(3)
Zn1 N2 C2 C3 -1.8(4)
C7 N3 C3 C4 0.1(6)
Zn1 N3 C3 C4 -172.2(3)
C7 N3 C3 C2 -177.8(3)
Zn1 N3 C3 C2 10.0(4)
N2 C2 C3 N3 -5.8(5)
C13 C2 C3 N3 171.1(3)
N2 C2 C3 C4 176.5(4)
C13 C2 C3 C4 -6.7(6)
N3 C3 C4 C5 1.5(6)
C2 C3 C4 C5 179.2(4)
C3 C4 C5 C6 -2.3(7)
C4 C5 C6 C7 1.5(7)
C3 N3 C7 C6 -0.9(6)
Zn1 N3 C7 C6 170.3(3)
C5 C6 C7 N3 0.1(7)
O1 C1 C8 C12 -177.7(4)
N1 C1 C8 C12 3.5(6)
O1 C1 C8 C9 2.7(6)
N1 C1 C8 C9 -176.1(4)
C12 C8 C9 C10 -1.1(6)
C1 C8 C9 C10 178.6(4)
C11 N4 C10 C9 1.0(6)
C8 C9 C10 N4 0.3(7)
C10 N4 C11 C12 -1.5(6)
N4 C11 C12 C8 0.7(6)
C9 C8 C12 C11 0.5(6)
C1 C8 C12 C11 -179.1(4)
N2 C2 C13 C18 -130.1(4)
C3 C2 C13 C18 53.5(5)
N2 C2 C13 C14 52.6(5)
C3 C2 C13 C14 -123.9(4)
C18 C13 C14 C15 -0.1(6)
C2 C13 C14 C15 177.3(3)
C13 C14 C15 C16 1.0(6)
C14 C15 C16 C17 -1.2(7)
C15 C16 C17 C18 0.5(8)
C16 C17 C18 C13 0.4(7)
C14 C13 C18 C17 -0.6(6)
C2 C13 C18 C17 -177.9(4)
N7 Zn2 O2 C19 -5.4(4)
N6 Zn2 O2 C19 2.3(3)
Cl3 Zn2 O2 C19 -131.1(3)
Cl4 Zn2 O2 C19 116.0(3)
C19 N5 N6 C20 -174.8(4)
C19 N5 N6 Zn2 0.8(4)
N7 Zn2 N6 C20 -10.5(3)
Cl3 Zn2 N6 C20 -103.5(3)
Cl4 Zn2 N6 C20 84.0(3)
O2 Zn2 N6 C20 174.1(3)
N7 Zn2 N6 N5 173.8(3)
Cl3 Zn2 N6 N5 80.9(3)
Cl4 Zn2 N6 N5 -91.7(3)
O2 Zn2 N6 N5 -1.5(3)
N6 Zn2 N7 C25 179.1(4)
Cl3 Zn2 N7 C25 -49.3(4)
Cl4 Zn2 N7 C25 66.1(4)
O2 Zn2 N7 C25 -173.3(3)
N6 Zn2 N7 C21 13.3(3)
Cl3 Zn2 N7 C21 145.0(3)
Cl4 Zn2 N7 C21 -99.6(3)
O2 Zn2 N7 C21 21.0(4)
Zn2 O2 C19 N5 -2.8(5)
Zn2 O2 C19 C26 179.6(3)
N6 N5 C19 O2 1.4(6)
N6 N5 C19 C26 179.1(3)
N5 N6 C20 C31 3.7(6)
Zn2 N6 C20 C31 -171.7(3)
N5 N6 C20 C21 -178.5(3)
Zn2 N6 C20 C21 6.0(4)
C25 N7 C21 C22 -3.2(6)
Zn2 N7 C21 C22 163.2(3)
C25 N7 C21 C20 178.7(4)
Zn2 N7 C21 C20 -14.9(4)
N6 C20 C21 N7 5.9(5)
C31 C20 C21 N7 -176.2(3)
N6 C20 C21 C22 -172.1(4)
C31 C20 C21 C22 5.7(6)
N7 C21 C22 C23 3.4(6)
C20 C21 C22 C23 -178.6(4)
C21 C22 C23 C24 -1.1(7)
C22 C23 C24 C25 -1.4(7)
C21 N7 C25 C24 0.6(7)
Zn2 N7 C25 C24 -164.8(3)
C23 C24 C25 N7 1.7(7)
O2 C19 C26 C27 -24.1(6)
N5 C19 C26 C27 158.2(4)
O2 C19 C26 C30 154.0(4)
N5 C19 C26 C30 -23.6(6)
C30 C26 C27 C28 1.1(6)
C19 C26 C27 C28 179.3(3)
C29 N8 C28 C27 -0.1(6)
C26 C27 C28 N8 -0.4(6)
C28 N8 C29 C30 -0.1(6)
N8 C29 C30 C26 0.9(6)
C27 C26 C30 C29 -1.3(6)
C19 C26 C30 C29 -179.5(4)
N6 C20 C31 C32 50.0(6)
C21 C20 C31 C32 -127.6(4)
N6 C20 C31 C36 -131.8(4)
C21 C20 C31 C36 50.6(5)
C36 C31 C32 C33 -1.5(6)
C20 C31 C32 C33 176.8(4)
C31 C32 C33 C34 0.9(7)
C32 C33 C34 C35 -0.2(7)
C33 C34 C35 C36 0.1(8)
C34 C35 C36 C31 -0.7(7)
C32 C31 C36 C35 1.3(6)
C20 C31 C36 C35 -177.0(4)
